data_4036049
loop_
_publ_author_name
'Ganesh Kumar, Mothukuri'
'Veeresh, Kuruva'
'Nalawade, Sachin A.'
'Nithun, Raj V.'
'Gopi, Hosahudya N.'

_publ_section_title
;
 Direct Transformation of N-protected \a,\b-Unsaturated \g-Amino Amides
 into \g-Lactams through a Base Mediated Molecular Rearrangement.
;
_journal_name_full 'The Journal of organic chemistry'
_journal_paper_doi 10.1021/acs.joc.9b01936
_journal_year 2019
_chemical_formula_moiety 'C22 H26 N2 O3'
_chemical_formula_sum 'C22 H26 N2 O3'
_chemical_formula_weight 366.45
_space_group_crystal_system monoclinic
_space_group_IT_number 14
_space_group_name_Hall '-P 2ybc'
_space_group_name_H-M_alt 'P 1 21/c 1'
_atom_sites_solution_hydrogens geom
_audit_creation_method SHELXL-2014/7
_cell_angle_alpha 90
_cell_angle_beta 90
_cell_angle_gamma 90
_cell_formula_units_Z 8
_cell_length_a 12.367(5)
_cell_length_b 16.811(7)
_cell_length_c 19.201(8)
_cell_measurement_reflns_used 8470
_cell_measurement_temperature 100(2)
_cell_measurement_theta_max 24.88
_cell_measurement_theta_min 2.30
_cell_volume 3992(3)
_computing_structure_refinement 'SHELXL-2014/7 (Sheldrick, 2014)'
_diffrn_ambient_temperature 100(2)
_diffrn_measured_fraction_theta_full 0.99
_diffrn_measured_fraction_theta_max 0.99
_diffrn_measurement_device_type 'Bruker APEX-II CCD'
_diffrn_measurement_method '\f and \w scans'
_diffrn_radiation_type MoK\a
_diffrn_radiation_wavelength 0.71073
_diffrn_reflns_av_R_equivalents 0.0770
_diffrn_reflns_av_unetI/netI 0.0855
_diffrn_reflns_Laue_measured_fraction_full 0.845
_diffrn_reflns_Laue_measured_fraction_max 0.836
_diffrn_reflns_limit_h_max 14
_diffrn_reflns_limit_h_min -14
_diffrn_reflns_limit_k_max 20
_diffrn_reflns_limit_k_min -20
_diffrn_reflns_limit_l_max 23
_diffrn_reflns_limit_l_min -22
_diffrn_reflns_number 47013
_diffrn_reflns_point_group_measured_fraction_full 0.845
_diffrn_reflns_point_group_measured_fraction_max 0.836
_diffrn_reflns_theta_full 25.242
_diffrn_reflns_theta_max 25.532
_diffrn_reflns_theta_min 1.610
_exptl_absorpt_coefficient_mu 0.081
_exptl_crystal_density_diffrn 1.219
_exptl_crystal_description rodshape
_exptl_crystal_F_000 1760
_exptl_crystal_size_max 0.12
_exptl_crystal_size_mid 0.1
_exptl_crystal_size_min 0.06
_refine_diff_density_max 0.235
_refine_diff_density_min -0.332
_refine_diff_density_rms 0.040
_refine_ls_extinction_method none
_refine_ls_goodness_of_fit_ref 0.665
_refine_ls_hydrogen_treatment constr
_refine_ls_matrix_type full
_refine_ls_number_parameters 491
_refine_ls_number_reflns 6229
_refine_ls_number_restraints 0
_refine_ls_restrained_S_all 0.665
_refine_ls_R_factor_all 0.0749
_refine_ls_R_factor_gt 0.0407
_refine_ls_shift/su_max 0.001
_refine_ls_shift/su_mean 0.000
_refine_ls_structure_factor_coef Fsqd
_refine_ls_weighting_details 'w=1/[\s^2^(Fo^2^)+(0.1000P)^2^] where P=(Fo^2^+2Fc^2^)/3'
_refine_ls_weighting_scheme calc
_refine_ls_wR_factor_gt 0.1008
_refine_ls_wR_factor_ref 0.1175
_reflns_Friedel_coverage 0.000
_reflns_number_gt 4049
_reflns_number_total 6229
_reflns_threshold_expression 'I > 2\s(I)'
_cod_data_source_file jo9b01936_si_002.cif
_cod_data_source_block 2m
_cod_original_sg_symbol_H-M 'P 21/c'
_cod_database_code 4036049
_shelx_shelxl_version_number 2014/7
_shelx_space_group_comment
;
The symmetry employed for this shelxl refinement is uniquely defined
by the following loop, which should always be used as a source of
symmetry information in preference to the above space-group names.
They are only intended as comments.
;

loop_
_space_group_symop_operation_xyz
'x, y, z'
'-x, y+1/2, -z+1/2'
'-x, -y, -z'
'x, -y-1/2, z-1/2'

loop_
_atom_site_label
_atom_site_type_symbol
_atom_site_fract_x
_atom_site_fract_y
_atom_site_fract_z
_atom_site_U_iso_or_equiv
_atom_site_adp_type
_atom_site_occupancy
_atom_site_site_symmetry_order
_atom_site_calc_flag
_atom_site_refinement_flags_posn
_atom_site_refinement_flags_adp
O2 O 0.50801(11) 0.41675(8) 0.58507(7) 0.0254(3) Uani 1 1 d . .
O1 O 0.32549(11) 0.42158(8) 0.57059(7) 0.0239(3) Uani 1 1 d . .
O5 O 1.00163(11) 0.09665(8) 0.69686(7) 0.0251(3) Uani 1 1 d . .
O4 O 0.82473(11) 0.11818(8) 0.72043(7) 0.0245(3) Uani 1 1 d . .
O3 O 0.68359(11) 0.23018(8) 0.61429(7) 0.0260(3) Uani 1 1 d . .
O6 O 1.19211(11) 0.27360(8) 0.65042(7) 0.0255(3) Uani 1 1 d . .
N1 N 0.38993(12) 0.36315(9) 0.66451(8) 0.0172(4) Uani 1 1 d . .
H1 H 0.3235 0.3638 0.6778 0.021 Uiso 1 1 calc R U
N2 N 0.52115(12) 0.25754(9) 0.66529(8) 0.0187(4) Uani 1 1 d . .
N4 N 1.02693(12) 0.24819(9) 0.60085(8) 0.0185(4) Uani 1 1 d . .
N3 N 0.88599(13) 0.15147(9) 0.61618(8) 0.0185(4) Uani 1 1 d . .
H3 H 0.8189 0.1532 0.6045 0.022 Uiso 1 1 calc R U
C37 C 0.91337(16) 0.12010(10) 0.67915(10) 0.0190(4) Uani 1 1 d . .
C8 C 0.41681(16) 0.40187(10) 0.60462(10) 0.0187(4) Uani 1 1 d . .
C27 C 0.85384(16) 0.15126(10) 0.45735(10) 0.0171(4) Uani 1 1 d . .
C13 C 0.62753(15) 0.26888(11) 0.65523(10) 0.0195(4) Uani 1 1 d . .
C31 C 0.96681(15) 0.18235(10) 0.56779(10) 0.0169(4) Uani 1 1 d . .
C16 C 0.40720(15) 0.28342(11) 0.76935(10) 0.0183(4) Uani 1 1 d . .
H16A H 0.3531 0.2470 0.7515 0.022 Uiso 1 1 calc R U
H16B H 0.4579 0.2528 0.7970 0.022 Uiso 1 1 calc R U
C17 C 0.35198(16) 0.34392(10) 0.81627(10) 0.0177(4) Uani 1 1 d . .
C34 C 1.13043(15) 0.23067(11) 0.61676(10) 0.0199(4) Uani 1 1 d . .
C32 C 1.05704(15) 0.12139(10) 0.54980(10) 0.0186(4) Uani 1 1 d . .
H32A H 1.0371 0.0686 0.5658 0.022 Uiso 1 1 calc R U
H32B H 1.0689 0.1195 0.4999 0.022 Uiso 1 1 calc R U
C11 C 0.45653(16) 0.19830(11) 0.62695(10) 0.0214(4) Uani 1 1 d . .
H11 H 0.3809 0.2059 0.6406 0.026 Uiso 1 1 calc R U
C26 C 0.90499(17) 0.12092(11) 0.39791(10) 0.0214(4) Uani 1 1 d . .
H26 H 0.9745 0.1380 0.3870 0.026 Uiso 1 1 calc R U
C23 C 0.69790(17) 0.07105(11) 0.42780(10) 0.0215(4) Uani 1 1 d . .
H23 H 0.6278 0.0545 0.4378 0.026 Uiso 1 1 calc R U
C20 C 0.24973(18) 0.45686(11) 0.90129(10) 0.0255(5) Uani 1 1 d . .
H20 H 0.2159 0.4945 0.9293 0.031 Uiso 1 1 calc R U
C29 C 0.74917(15) 0.12473(10) 0.47167(10) 0.0186(4) Uani 1 1 d . .
H29 H 0.7134 0.1433 0.5111 0.022 Uiso 1 1 calc R U
C10 C 0.46851(15) 0.32070(10) 0.70704(10) 0.0177(4) Uani 1 1 d . .
C39 C 0.74048(17) 0.10546(11) 0.83029(10) 0.0228(5) Uani 1 1 d . .
C19 C 0.19803(17) 0.42760(11) 0.84252(10) 0.0230(5) Uani 1 1 d . .
H19 H 0.1291 0.4456 0.8312 0.028 Uiso 1 1 calc R U
C28 C 0.90773(15) 0.21300(10) 0.50231(10) 0.0176(4) Uani 1 1 d . .
H28A H 0.8532 0.2509 0.5170 0.021 Uiso 1 1 calc R U
H28B H 0.9596 0.2416 0.4739 0.021 Uiso 1 1 calc R U
C22 C 0.40218(17) 0.37279(11) 0.87589(10) 0.0213(4) Uani 1 1 d . .
H22 H 0.4703 0.3539 0.8880 0.026 Uiso 1 1 calc R U
C33 C 1.15830(15) 0.15010(11) 0.58706(11) 0.0220(4) Uani 1 1 d . .
H33A H 1.1782 0.1135 0.6240 0.026 Uiso 1 1 calc R U
H33B H 1.2182 0.1543 0.5547 0.026 Uiso 1 1 calc R U
C24 C 0.75009(17) 0.04163(11) 0.36892(10) 0.0224(4) Uani 1 1 d . .
H24 H 0.7151 0.0061 0.3394 0.027 Uiso 1 1 calc R U
C18 C 0.24866(16) 0.37141(11) 0.80025(10) 0.0194(4) Uani 1 1 d . .
H18 H 0.2132 0.3521 0.7610 0.023 Uiso 1 1 calc R U
C15 C 0.56455(16) 0.37331(12) 0.73088(11) 0.0221(4) Uani 1 1 d . .
H15A H 0.5568 0.4269 0.7128 0.026 Uiso 1 1 calc R U
H15B H 0.5676 0.3758 0.7813 0.026 Uiso 1 1 calc R U
C25 C 0.85450(18) 0.06600(11) 0.35494(10) 0.0243(5) Uani 1 1 d . .
H25 H 0.8911 0.0455 0.3166 0.029 Uiso 1 1 calc R U
C35 C 0.97157(17) 0.32113(12) 0.62511(12) 0.0292(5) Uani 1 1 d . .
H35 H 0.8963 0.3176 0.6093 0.035 Uiso 1 1 calc R U
C38 C 0.84021(18) 0.08440(12) 0.78963(10) 0.0263(5) Uani 1 1 d . .
H38A H 0.9040 0.1068 0.8115 0.032 Uiso 1 1 calc R U
H38B H 0.8487 0.0271 0.7869 0.032 Uiso 1 1 calc R U
C21 C 0.35206(18) 0.42958(11) 0.91782(10) 0.0258(5) Uani 1 1 d . .
H21 H 0.3875 0.4491 0.9570 0.031 Uiso 1 1 calc R U
C9 C 0.46261(17) 0.21006(12) 0.54779(10) 0.0250(5) Uani 1 1 d . .
H9A H 0.4495 0.2649 0.5368 0.038 Uiso 1 1 calc R U
H9B H 0.4090 0.1775 0.5255 0.038 Uiso 1 1 calc R U
H9C H 0.5331 0.1951 0.5315 0.038 Uiso 1 1 calc R U
C6 C 0.27258(17) 0.41954(12) 0.44939(10) 0.0249(5) Uani 1 1 d . .
C5 C 0.24001(17) 0.34057(12) 0.45648(11) 0.0286(5) Uani 1 1 d . .
H5 H 0.2541 0.3134 0.4977 0.034 Uiso 1 1 calc R U
C40 C 0.64146(18) 0.07324(11) 0.81246(11) 0.0257(5) Uani 1 1 d . .
H40 H 0.6370 0.0372 0.7758 0.031 Uiso 1 1 calc R U
C44 C 0.54918(18) 0.09411(12) 0.84853(11) 0.0274(5) Uani 1 1 d . .
H44 H 0.4826 0.0729 0.8357 0.033 Uiso 1 1 calc R U
C7 C 0.33503(19) 0.46228(12) 0.50462(11) 0.0289(5) Uani 1 1 d . .
H7A H 0.4106 0.4652 0.4913 0.035 Uiso 1 1 calc R U
H7B H 0.3079 0.5162 0.5092 0.035 Uiso 1 1 calc R U
C14 C 0.66618(17) 0.33462(12) 0.70215(12) 0.0278(5) Uani 1 1 d . .
H14A H 0.7088 0.3729 0.6762 0.033 Uiso 1 1 calc R U
H14B H 0.7102 0.3134 0.7396 0.033 Uiso 1 1 calc R U
C43 C 0.5561(2) 0.14683(12) 0.90393(12) 0.0317(5) Uani 1 1 d . .
H43 H 0.4940 0.1609 0.9283 0.038 Uiso 1 1 calc R U
C12 C 0.4885(2) 0.11403(12) 0.64829(12) 0.0319(5) Uani 1 1 d . .
H12A H 0.5633 0.1052 0.6372 0.048 Uiso 1 1 calc R U
H12B H 0.4446 0.0763 0.6236 0.048 Uiso 1 1 calc R U
H12C H 0.4777 0.1076 0.6975 0.048 Uiso 1 1 calc R U
C3 C 0.18653(19) 0.30194(16) 0.40223(13) 0.0404(6) Uani 1 1 d . .
H3A H 0.1663 0.2490 0.4074 0.048 Uiso 1 1 calc R U
C41 C 0.7467(2) 0.15814(13) 0.88582(12) 0.0369(6) Uani 1 1 d . .
H41 H 0.8131 0.1800 0.8982 0.044 Uiso 1 1 calc R U
C36 C 0.9691(2) 0.32576(16) 0.70513(13) 0.0440(7) Uani 1 1 d . .
H36A H 0.9310 0.2805 0.7233 0.066 Uiso 1 1 calc R U
H36B H 0.9329 0.3737 0.7192 0.066 Uiso 1 1 calc R U
H36C H 1.0417 0.3260 0.7228 0.066 Uiso 1 1 calc R U
C42 C 0.6545(2) 0.17835(14) 0.92292(14) 0.0428(7) Uani 1 1 d . .
H42 H 0.6592 0.2131 0.9605 0.051 Uiso 1 1 calc R U
C4 C 0.1633(2) 0.34114(19) 0.34110(14) 0.0524(8) Uani 1 1 d . .
H4 H 0.1268 0.3152 0.3054 0.063 Uiso 1 1 calc R U
C2 C 0.2492(2) 0.45858(15) 0.38703(12) 0.0446(7) Uani 1 1 d . .
H2 H 0.2701 0.5113 0.3810 0.054 Uiso 1 1 calc R U
C1 C 0.1945(3) 0.4189(2) 0.33345(14) 0.0623(9) Uani 1 1 d . .
H1A H 0.1792 0.4457 0.2922 0.075 Uiso 1 1 calc R U
C30 C 1.0202(2) 0.39462(12) 0.59134(17) 0.0454(7) Uani 1 1 d . .
H30A H 1.0940 0.4004 0.6060 0.068 Uiso 1 1 calc R U
H30B H 0.9797 0.4408 0.6051 0.068 Uiso 1 1 calc R U
H30C H 1.0175 0.3892 0.5416 0.068 Uiso 1 1 calc R U

loop_
_atom_site_aniso_label
_atom_site_aniso_U_11
_atom_site_aniso_U_22
_atom_site_aniso_U_33
_atom_site_aniso_U_23
_atom_site_aniso_U_13
_atom_site_aniso_U_12
O2 0.0212(8) 0.0258(7) 0.0293(8) 0.0007(6) 0.0093(7) -0.0049(6)
O1 0.0236(8) 0.0309(7) 0.0174(7) 0.0042(5) -0.0016(6) -0.0054(6)
O5 0.0176(8) 0.0380(8) 0.0196(7) 0.0004(6) -0.0019(6) 0.0034(6)
O4 0.0173(7) 0.0388(8) 0.0175(7) 0.0028(6) 0.0040(6) -0.0001(6)
O3 0.0141(7) 0.0361(8) 0.0278(8) -0.0043(6) 0.0033(6) 0.0064(6)
O6 0.0135(7) 0.0329(7) 0.0300(8) -0.0070(6) -0.0016(6) -0.0060(6)
N1 0.0100(8) 0.0267(8) 0.0149(8) -0.0010(6) 0.0025(7) -0.0010(6)
N2 0.0114(8) 0.0249(8) 0.0199(8) -0.0053(6) 0.0011(7) -0.0005(7)
N4 0.0109(8) 0.0224(8) 0.0223(9) -0.0060(6) -0.0006(7) -0.0001(6)
N3 0.0069(8) 0.0299(8) 0.0187(8) -0.0004(6) -0.0001(7) -0.0025(6)
C37 0.0138(10) 0.0254(9) 0.0177(10) -0.0041(7) 0.0025(8) -0.0012(8)
C8 0.0195(10) 0.0169(9) 0.0196(10) -0.0051(7) 0.0021(9) -0.0017(8)
C27 0.0160(10) 0.0197(9) 0.0155(9) 0.0024(7) -0.0020(8) 0.0026(8)
C13 0.0133(9) 0.0249(9) 0.0202(10) 0.0029(8) -0.0014(8) 0.0024(8)
C31 0.0126(9) 0.0204(9) 0.0176(9) -0.0024(7) 0.0019(8) -0.0017(7)
C16 0.0156(9) 0.0225(9) 0.0168(9) -0.0004(7) -0.0011(8) 0.0013(8)
C17 0.0187(10) 0.0198(9) 0.0146(9) 0.0019(7) 0.0019(8) -0.0022(8)
C34 0.0119(9) 0.0266(9) 0.0212(10) 0.0009(8) 0.0028(8) -0.0031(8)
C32 0.0150(9) 0.0232(9) 0.0177(10) -0.0017(7) 0.0024(8) 0.0020(8)
C11 0.0139(10) 0.0291(10) 0.0211(10) -0.0090(8) 0.0030(8) -0.0034(8)
C26 0.0196(10) 0.0265(10) 0.0181(10) 0.0030(7) 0.0028(9) 0.0006(8)
C23 0.0180(10) 0.0232(9) 0.0233(10) 0.0048(8) -0.0056(9) 0.0002(8)
C20 0.0336(12) 0.0227(9) 0.0203(10) -0.0008(8) 0.0083(10) 0.0048(9)
C29 0.0156(10) 0.0228(9) 0.0173(9) 0.0010(7) -0.0004(8) 0.0036(8)
C10 0.0135(9) 0.0219(9) 0.0176(9) -0.0043(7) 0.0003(8) -0.0010(8)
C39 0.0237(11) 0.0255(10) 0.0194(10) 0.0027(8) 0.0045(9) -0.0018(8)
C19 0.0208(10) 0.0264(10) 0.0218(10) 0.0043(8) 0.0051(9) 0.0035(8)
C28 0.0132(9) 0.0201(9) 0.0195(9) 0.0004(7) 0.0010(8) -0.0002(7)
C22 0.0210(10) 0.0266(10) 0.0164(10) 0.0021(7) -0.0028(9) 0.0028(8)
C33 0.0114(10) 0.0262(10) 0.0283(11) -0.0004(8) 0.0008(9) 0.0027(8)
C24 0.0292(11) 0.0191(9) 0.0188(10) 0.0007(7) -0.0080(9) -0.0009(8)
C18 0.0142(9) 0.0282(9) 0.0158(9) 0.0015(7) 0.0017(8) -0.0033(8)
C15 0.0137(10) 0.0313(10) 0.0211(10) -0.0056(8) -0.0013(8) -0.0043(8)
C25 0.0303(12) 0.0266(10) 0.0158(10) -0.0003(8) 0.0014(9) 0.0035(9)
C35 0.0153(10) 0.0300(10) 0.0424(13) -0.0173(9) -0.0007(10) 0.0039(8)
C38 0.0261(11) 0.0369(11) 0.0160(10) 0.0013(8) 0.0009(9) 0.0009(9)
C21 0.0334(12) 0.0266(10) 0.0172(10) -0.0044(8) -0.0007(9) -0.0013(9)
C9 0.0190(10) 0.0353(11) 0.0208(10) -0.0082(8) -0.0001(9) 0.0006(9)
C6 0.0222(11) 0.0333(11) 0.0192(10) 0.0017(8) 0.0017(9) 0.0087(9)
C5 0.0219(11) 0.0365(11) 0.0274(11) -0.0051(9) 0.0019(10) -0.0013(9)
C40 0.0287(12) 0.0258(10) 0.0226(11) -0.0022(8) 0.0025(10) -0.0004(9)
C44 0.0238(11) 0.0303(10) 0.0280(11) 0.0043(8) 0.0032(10) -0.0053(9)
C7 0.0385(13) 0.0270(10) 0.0212(10) 0.0071(8) -0.0002(10) -0.0047(9)
C14 0.0153(10) 0.0323(11) 0.0357(12) -0.0043(9) -0.0018(10) -0.0012(9)
C43 0.0330(13) 0.0305(11) 0.0315(12) 0.0003(9) 0.0149(11) -0.0004(10)
C12 0.0384(13) 0.0286(11) 0.0286(12) -0.0035(9) 0.0004(11) -0.0054(10)
C3 0.0276(13) 0.0570(15) 0.0365(14) -0.0194(12) 0.0016(11) -0.0044(11)
C41 0.0320(13) 0.0428(13) 0.0360(13) -0.0160(10) 0.0113(12) -0.0140(10)
C36 0.0201(12) 0.0660(16) 0.0459(15) -0.0349(13) -0.0026(11) 0.0075(11)
C42 0.0441(15) 0.0425(12) 0.0418(14) -0.0212(11) 0.0189(13) -0.0112(12)
C4 0.0347(15) 0.085(2) 0.0374(15) -0.0262(14) -0.0101(12) 0.0111(14)
C2 0.0578(17) 0.0490(14) 0.0270(13) 0.0069(10) -0.0074(12) 0.0158(13)
C1 0.065(2) 0.098(2) 0.0238(14) 0.0013(14) -0.0176(14) 0.0321(19)
C30 0.0334(14) 0.0229(11) 0.080(2) -0.0101(12) 0.0013(14) 0.0073(10)

loop_
_atom_type_symbol
_atom_type_description
_atom_type_scat_dispersion_real
_atom_type_scat_dispersion_imag
_atom_type_scat_source
C C 0.0033 0.0016 'International Tables Vol C Tables 4.2.6.8 and 6.1.1.4'
H H 0.0000 0.0000 'International Tables Vol C Tables 4.2.6.8 and 6.1.1.4'
N N 0.0061 0.0033 'International Tables Vol C Tables 4.2.6.8 and 6.1.1.4'
O O 0.0106 0.0060 'International Tables Vol C Tables 4.2.6.8 and 6.1.1.4'

loop_
_geom_angle_atom_site_label_1
_geom_angle_atom_site_label_2
_geom_angle_atom_site_label_3
_geom_angle
C8 O1 C7 118.27(15)
C37 O4 C38 115.91(16)
C8 N1 C10 122.99(15)
C8 N1 H1 118.5
C10 N1 H1 118.5
C13 N2 C11 123.71(14)
C13 N2 C10 113.98(16)
C11 N2 C10 121.10(15)
C34 N4 C35 123.30(17)
C34 N4 C31 114.30(15)
C35 N4 C31 121.56(16)
C37 N3 C31 122.18(17)
C37 N3 H3 118.9
C31 N3 H3 118.9
O5 C37 N3 126.90(16)
O5 C37 O4 123.96(18)
N3 C37 O4 109.14(17)
O2 C8 O1 125.33(17)
O2 C8 N1 125.8(2)
O1 C8 N1 108.82(15)
C29 C27 C26 117.56(18)
C29 C27 C28 121.17(15)
C26 C27 C28 121.21(17)
O3 C13 N2 124.55(19)
O3 C13 C14 126.20(18)
N2 C13 C14 109.24(15)
N3 C31 N4 109.73(14)
N3 C31 C28 108.25(16)
N4 C31 C28 109.78(14)
N3 C31 C32 113.49(14)
N4 C31 C32 103.20(15)
C28 C31 C32 112.28(14)
C17 C16 C10 114.00(14)
C17 C16 H16A 108.8
C10 C16 H16A 108.8
C17 C16 H16B 108.8
C10 C16 H16B 108.8
H16A C16 H16B 107.6
C22 C17 C18 118.40(17)
C22 C17 C16 121.40(19)
C18 C17 C16 120.20(19)
O6 C34 N4 125.32(17)
O6 C34 C33 125.59(18)
N4 C34 C33 109.10(17)
C33 C32 C31 106.11(15)
C33 C32 H32A 110.5
C31 C32 H32A 110.5
C33 C32 H32B 110.5
C31 C32 H32B 110.5
H32A C32 H32B 108.7
N2 C11 C12 110.64(18)
N2 C11 C9 112.41(15)
C12 C11 C9 111.88(16)
N2 C11 H11 107.2
C12 C11 H11 107.2
C9 C11 H11 107.2
C25 C26 C27 121.59(18)
C25 C26 H26 119.2
C27 C26 H26 119.2
C29 C23 C24 120.79(18)
C29 C23 H23 119.6
C24 C23 H23 119.6
C19 C20 C21 119.39(17)
C19 C20 H20 120.3
C21 C20 H20 120.3
C27 C29 C23 120.78(16)
C27 C29 H29 119.6
C23 C29 H29 119.6
N1 C10 N2 109.95(15)
N1 C10 C15 113.42(15)
N2 C10 C15 103.43(14)
N1 C10 C16 107.74(15)
N2 C10 C16 110.06(14)
C15 C10 C16 112.20(16)
C40 C39 C41 119.32(18)
C40 C39 C38 120.43(18)
C41 C39 C38 120.2(2)
C20 C19 C18 120.5(2)
C20 C19 H19 119.8
C18 C19 H19 119.8
C27 C28 C31 116.54(15)
C27 C28 H28A 108.2
C31 C28 H28A 108.2
C27 C28 H28B 108.2
C31 C28 H28B 108.2
H28A C28 H28B 107.3
C17 C22 C21 121.1(2)
C17 C22 H22 119.5
C21 C22 H22 119.5
C34 C33 C32 105.93(16)
C34 C33 H33A 110.5
C32 C33 H33A 110.5
C34 C33 H33B 110.5
C32 C33 H33B 110.5
H33A C33 H33B 108.7
C25 C24 C23 119.06(19)
C25 C24 H24 120.5
C23 C24 H24 120.5
C17 C18 C19 120.5(2)
C17 C18 H18 119.7
C19 C18 H18 119.7
C14 C15 C10 106.41(15)
C14 C15 H15A 110.4
C10 C15 H15A 110.4
C14 C15 H15B 110.4
C10 C15 H15B 110.4
H15A C15 H15B 108.6
C26 C25 C24 120.20(17)
C26 C25 H25 119.9
C24 C25 H25 119.9
N4 C35 C30 110.89(16)
N4 C35 C36 111.44(19)
C30 C35 C36 113.1(2)
N4 C35 H35 107.0
C30 C35 H35 107.0
C36 C35 H35 107.0
O4 C38 C39 105.91(17)
O4 C38 H38A 110.6
C39 C38 H38A 110.6
O4 C38 H38B 110.6
C39 C38 H38B 110.6
H38A C38 H38B 108.7
C22 C21 C20 120.1(2)
C22 C21 H21 120.0
C20 C21 H21 120.0
C11 C9 H9A 109.5
C11 C9 H9B 109.5
H9A C9 H9B 109.5
C11 C9 H9C 109.5
H9A C9 H9C 109.5
H9B C9 H9C 109.5
C2 C6 C5 118.1(2)
C2 C6 C7 119.3(2)
C5 C6 C7 122.51(19)
C3 C5 C6 120.5(2)
C3 C5 H5 119.7
C6 C5 H5 119.7
C39 C40 C44 120.58(19)
C39 C40 H40 119.7
C44 C40 H40 119.7
C43 C44 C40 119.8(2)
C43 C44 H44 120.1
C40 C44 H44 120.1
O1 C7 C6 110.61(16)
O1 C7 H7A 109.5
C6 C7 H7A 109.5
O1 C7 H7B 109.5
C6 C7 H7B 109.5
H7A C7 H7B 108.1
C13 C14 C15 105.62(17)
C13 C14 H14A 110.6
C15 C14 H14A 110.6
C13 C14 H14B 110.6
C15 C14 H14B 110.6
H14A C14 H14B 108.7
C42 C43 C44 120.20(19)
C42 C43 H43 119.9
C44 C43 H43 119.9
C11 C12 H12A 109.5
C11 C12 H12B 109.5
H12A C12 H12B 109.5
C11 C12 H12C 109.5
H12A C12 H12C 109.5
H12B C12 H12C 109.5
C5 C3 C4 120.9(2)
C5 C3 H3A 119.6
C4 C3 H3A 119.6
C42 C41 C39 120.3(2)
C42 C41 H41 119.8
C39 C41 H41 119.8
C35 C36 H36A 109.5
C35 C36 H36B 109.5
H36A C36 H36B 109.5
C35 C36 H36C 109.5
H36A C36 H36C 109.5
H36B C36 H36C 109.5
C43 C42 C41 119.8(2)
C43 C42 H42 120.1
C41 C42 H42 120.1
C3 C4 C1 119.3(3)
C3 C4 H4 120.4
C1 C4 H4 120.4
C1 C2 C6 120.4(3)
C1 C2 H2 119.8
C6 C2 H2 119.8
C2 C1 C4 120.7(3)
C2 C1 H1A 119.6
C4 C1 H1A 119.6
C35 C30 H30A 109.5
C35 C30 H30B 109.5
H30A C30 H30B 109.5
C35 C30 H30C 109.5
H30A C30 H30C 109.5
H30B C30 H30C 109.5

loop_
_geom_bond_atom_site_label_1
_geom_bond_atom_site_label_2
_geom_bond_distance
O2 C8 1.215(2)
O1 C8 1.346(3)
O1 C7 1.444(2)
O5 C37 1.209(3)
O4 C37 1.353(2)
O4 C38 1.458(2)
O3 C13 1.234(2)
O6 C34 1.233(2)
N1 C8 1.363(2)
N1 C10 1.456(3)
N1 H1 0.8600
N2 C13 1.343(3)
N2 C11 1.474(3)
N2 C10 1.481(2)
N4 C34 1.348(3)
N4 C35 1.480(2)
N4 C31 1.477(2)
N3 C37 1.362(3)
N3 C31 1.460(2)
N3 H3 0.8600
C27 C29 1.396(3)
C27 C26 1.401(2)
C27 C28 1.506(3)
C13 C14 1.504(3)
C31 C28 1.543(3)
C31 C32 1.554(2)
C16 C17 1.521(2)
C16 C10 1.549(2)
C16 H16A 0.9700
C16 H16B 0.9700
C17 C22 1.390(3)
C17 C18 1.393(3)
C34 C33 1.510(3)
C32 C33 1.521(3)
C32 H32A 0.9700
C32 H32B 0.9700
C11 C12 1.527(3)
C11 C9 1.535(3)
C11 H11 0.9800
C26 C25 1.387(3)
C26 H26 0.9300
C23 C29 1.388(3)
C23 C24 1.393(3)
C23 H23 0.9300
C20 C19 1.387(3)
C20 C21 1.383(3)
C20 H20 0.9300
C29 H29 0.9300
C10 C15 1.550(3)
C39 C40 1.382(3)
C39 C41 1.388(3)
C39 C38 1.502(3)
C19 C18 1.394(3)
C19 H19 0.9300
C28 H28A 0.9700
C28 H28B 0.9700
C22 C21 1.394(3)
C22 H22 0.9300
C33 H33A 0.9700
C33 H33B 0.9700
C24 C25 1.381(3)
C24 H24 0.9300
C18 H18 0.9300
C15 C14 1.519(3)
C15 H15A 0.9700
C15 H15B 0.9700
C25 H25 0.9300
C35 C30 1.519(3)
C35 C36 1.539(3)
C35 H35 0.9800
C38 H38A 0.9700
C38 H38B 0.9700
C21 H21 0.9300
C9 H9A 0.9600
C9 H9B 0.9600
C9 H9C 0.9600
C6 C2 1.396(3)
C6 C5 1.394(3)
C6 C7 1.496(3)
C5 C3 1.394(3)
C5 H5 0.9300
C40 C44 1.380(3)
C40 H40 0.9300
C44 C43 1.387(3)
C44 H44 0.9300
C7 H7A 0.9700
C7 H7B 0.9700
C14 H14A 0.9700
C14 H14B 0.9700
C43 C42 1.377(4)
C43 H43 0.9300
C12 H12A 0.9600
C12 H12B 0.9600
C12 H12C 0.9600
C3 C4 1.376(4)
C3 H3A 0.9300
C41 C42 1.387(3)
C41 H41 0.9300
C36 H36A 0.9600
C36 H36B 0.9600
C36 H36C 0.9600
C42 H42 0.9300
C4 C1 1.372(5)
C4 H4 0.9300
C2 C1 1.400(5)
C2 H2 0.9300
C1 H1A 0.9300
C30 H30A 0.9600
C30 H30B 0.9600
C30 H30C 0.9600
